data_4338201
loop_
_publ_author_name
'Matson, Ellen M.'
'Bertke, Jeffrey A.'
'Fout, Alison R.'

_publ_contact_author
; 
Alison R. Fout 
University of Illinois 
Department of Chemistry 
600 South Mathews Avenue 
Urbana, Illinois  61801 
USA 
;
_publ_section_title
;
 Isolation of Iron(II) Aqua and Hydroxyl Complexes Featuring a Tripodal
 H-bond Donor and Acceptor Ligand.
;
_journal_issue 9
_journal_name_full 'Inorganic chemistry'
_journal_page_first 4450
_journal_page_last 4458
_journal_paper_doi 10.1021/ic500102c
_journal_volume 53
_journal_year 2014
_chemical_formula_moiety
; 
C37 H51 F3 Fe N7 O3 S, C F3 O3 S, C4 H8 O 
;
_chemical_formula_sum 'C42 H59 F6 Fe N7 O7 S2'
_chemical_formula_weight 1007.93
_chemical_name_systematic
; 
? 
;
_space_group_crystal_system orthorhombic
_space_group_IT_number 19
_space_group_name_Hall 'P 2ac 2ab'
_space_group_name_H-M_alt 'P 21 21 21'
_symmetry_cell_setting orthorhombic
_symmetry_space_group_name_Hall 'P 2ac 2ab'
_symmetry_space_group_name_H-M 'P 21 21 21'
_atom_sites_solution_hydrogens mixed
_audit_creation_method SHELXL-2013
_audit_update_record
; 
? 
;
_cell_angle_alpha 90
_cell_angle_beta 90
_cell_angle_gamma 90
_cell_formula_units_Z 4
_cell_length_a 10.6938(11)
_cell_length_b 16.2327(16)
_cell_length_c 27.590(3)
_cell_measurement_reflns_used 9929
_cell_measurement_temperature 176(2)
_cell_measurement_theta_max 25.31
_cell_measurement_theta_min 2.40
_cell_volume 4789.3(9)
_computing_cell_refinement 'SAINT V7.68A (Bruker, 2005)'
_computing_data_collection 'APEX2 V2010.11-3 (Bruker, 2010)'
_computing_data_reduction
; 
SAINT V7.68A, XPREP V2005/2, SADABS V2008/2, TWINABS V2008/2 
(Bruker, 2005 & 2008) 
;
_computing_molecular_graphics
; 
SHELXTL V6.12 (Bruker, 2005), CrystalMaker v2.1.3 (CrystalMaker, 1994) 
;
_computing_publication_material 'XCIF V6.12 (Bruker, 2005)'
_computing_structure_refinement 'SHELXTL V6.12 (Bruker, 2005)'
_computing_structure_solution 'SHELXTL V6.12 (Bruker, 2005)'
_diffrn_ambient_temperature 176(2)
_diffrn_measured_fraction_theta_full 1.000
_diffrn_measured_fraction_theta_max 0.998
_diffrn_measurement_device 'Siemens Platform/ApexII CCD'
_diffrn_measurement_method 'profile data from \f and \w scans'
_diffrn_radiation_monochromator graphite
_diffrn_radiation_source 'normal-focus sealed tube'
_diffrn_radiation_type MoK\a
_diffrn_radiation_wavelength 0.71073
_diffrn_radiation_wavelength_id cm77bas
_diffrn_reflns_av_R_equivalents 0.0473
_diffrn_reflns_av_unetI/netI 0.0329
_diffrn_reflns_Laue_measured_fraction_full 1.000
_diffrn_reflns_Laue_measured_fraction_max 0.998
_diffrn_reflns_limit_h_max 13
_diffrn_reflns_limit_h_min -13
_diffrn_reflns_limit_k_max 20
_diffrn_reflns_limit_k_min -20
_diffrn_reflns_limit_l_max 35
_diffrn_reflns_limit_l_min -35
_diffrn_reflns_number 59253
_diffrn_reflns_point_group_measured_fraction_full 1.000
_diffrn_reflns_point_group_measured_fraction_max 0.996
_diffrn_reflns_theta_full 25.242
_diffrn_reflns_theta_max 27.107
_diffrn_reflns_theta_min 1.455
_exptl_absorpt_coefficient_mu 0.480
_exptl_absorpt_correction_T_max 0.9459
_exptl_absorpt_correction_T_min 0.8808
_exptl_absorpt_correction_type integration
_exptl_absorpt_process_details 'SHELXTL/XPREP V2005/2 (Bruker, 2005)'
_exptl_crystal_colour yellow
_exptl_crystal_density_diffrn 1.398
_exptl_crystal_density_method 'not measured'
_exptl_crystal_description prism
_exptl_crystal_F_000 2112
_exptl_crystal_id cm77bas
_exptl_crystal_preparation
; 
The data crystal was mounted using oil (Parantone-N, Exxon) to a 
0.3 mm cryo-loop (Hampton Research) with the (0 1 -1) scattering 
planes roughly normal to the spindle axis. 
;
_exptl_crystal_size_max 0.412
_exptl_crystal_size_mid 0.381
_exptl_crystal_size_min 0.142
_refine_diff_density_max 0.217
_refine_diff_density_min -0.324
_refine_diff_density_rms 0.041
_refine_ls_abs_structure_details
; 
 Flack x determined using 3815 quotients [(I+)-(I-)]/[(I+)+(I-)] 
 (Parsons and Flack (2004), Acta Cryst. A60, s61). 
;
_refine_ls_abs_structure_Flack 0.011(6)
_refine_ls_extinction_method none
_refine_ls_goodness_of_fit_ref 1.025
_refine_ls_hydrogen_treatment mixed
_refine_ls_matrix_type full
_refine_ls_number_parameters 743
_refine_ls_number_reflns 10529
_refine_ls_number_restraints 570
_refine_ls_restrained_S_all 1.020
_refine_ls_R_factor_all 0.0391
_refine_ls_R_factor_gt 0.0315
_refine_ls_shift/su_max 0.006
_refine_ls_shift/su_mean 0.000
_refine_ls_structure_factor_coef Fsqd
_refine_ls_weighting_details 'w=1/[\s^2^(Fo^2^)+(0.0358P)^2^+0.8235P] where P=(Fo^2^+2Fc^2^)/3'
_refine_ls_weighting_scheme calc
_refine_ls_wR_factor_gt 0.0714
_refine_ls_wR_factor_ref 0.0750
_reflns_Friedel_coverage 0.801
_reflns_Friedel_fraction_full 1.000
_reflns_Friedel_fraction_max 0.994
_reflns_number_gt 9364
_reflns_number_total 10529
_reflns_threshold_expression 'I > 2\s(I)'
_cod_data_source_file ic500102c_si_003.cif
_cod_data_source_block cm77bas_Compound4
_cod_depositor_comments
;
The following automatic conversions were performed:

'_symmetry_cell_setting' value 'Orthorhombic' changed to
'orthorhombic' according to
/usr/data/users/saulius/crontab/automatic-downloads/rss-feeds/ACS/lib/dictionaries/cif_core.dic
dictionary named 'cif_core.dic' version 2.4.2 from 2011-04-26.

Automatic conversion script
Id: cif_fix_values 2281 2013-09-26 08:29:07Z andrius 

 Adding full bibliography for 4338199--4338202.cif.
;
_cod_original_cell_volume 4789.3(8)
_cod_original_sg_symbol_H-M 'P2(1)2(1)2(1) '
_cod_database_code 4338201
_shelx_space_group_comment
; 
The symmetry employed for this shelxl refinement is uniquely defined 
by the following loop, which should always be used as a source of 
symmetry information in preference to the above space-group names. 
They are only intended as comments. 
;
_shelx_estimated_absorpt_t_min 0.827
_shelx_estimated_absorpt_t_max 0.935
_shelxl_version_number 2013-4

loop_
_space_group_symop_operation_xyz
'x, y, z'
'-x+1/2, -y, z+1/2'
'-x, y+1/2, -z+1/2'
'x+1/2, -y+1/2, -z'

loop_
_atom_site_label
_atom_site_type_symbol
_atom_site_fract_x
_atom_site_fract_y
_atom_site_fract_z
_atom_site_U_iso_or_equiv
_atom_site_adp_type
_atom_site_occupancy
_atom_site_site_symmetry_order
_atom_site_calc_flag
_atom_site_refinement_flags_posn
_atom_site_refinement_flags_adp
_atom_site_refinement_flags_occupancy
_atom_site_disorder_assembly
_atom_site_disorder_group
Fe1 Fe -0.18994(3) 0.40738(2) 0.86837(2) 0.02218(9) Uani 1 1 d . . . . .
N1 N -0.4006(2) 0.41547(14) 0.86018(7) 0.0256(5) Uani 1 1 d . . . . .
N2 N -0.2406(2) 0.28973(14) 0.89046(8) 0.0258(5) Uani 1 1 d . . . . .
N3 N -0.2137(2) 0.41204(15) 0.79434(7) 0.0263(5) Uani 1 1 d . . . . .
N4 N -0.2312(2) 0.51731(14) 0.90370(8) 0.0240(5) Uani 1 1 d . . . . .
N5 N 0.0021(2) 0.14450(15) 0.92738(10) 0.0326(6) Uani 1 1 d . . . . .
H5 H -0.039(3) 0.101(2) 0.9340(12) 0.049 Uiso 1 1 d . U . . .
N6 N 0.0566(2) 0.33951(16) 0.72647(10) 0.0325(6) Uani 1 1 d . . . . .
H6 H 0.041(3) 0.361(2) 0.6959(13) 0.049 Uiso 1 1 d . U . . .
N7 N 0.0147(2) 0.67251(15) 0.92118(9) 0.0311(6) Uani 1 1 d . . . . .
H7 H -0.030(3) 0.713(2) 0.9341(12) 0.047 Uiso 1 1 d . U . . .
C2 C -0.4478(3) 0.32985(17) 0.85910(11) 0.0304(6) Uani 1 1 d . . . . .
H2A H -0.4521 0.3105 0.8251 0.037 Uiso 1 1 calc R U . . .
H2B H -0.5333 0.3282 0.8728 0.037 Uiso 1 1 calc R U . . .
C3 C -0.4254(3) 0.45990(18) 0.81452(10) 0.0294(6) Uani 1 1 d . . . . .
H3A H -0.4275 0.5200 0.8207 0.035 Uiso 1 1 calc R U . . .
H3B H -0.5077 0.4432 0.8014 0.035 Uiso 1 1 calc R U . . .
C4 C -0.4449(3) 0.46101(18) 0.90313(10) 0.0294(6) Uani 1 1 d . . . . .
H4A H -0.4529 0.4230 0.9310 0.035 Uiso 1 1 calc R U . . .
H4B H -0.5280 0.4854 0.8965 0.035 Uiso 1 1 calc R U . . .
C21 C -0.3644(3) 0.27415(17) 0.88758(10) 0.0276(6) Uani 1 1 d . . . . .
C22 C -0.3922(3) 0.19656(18) 0.90747(12) 0.0367(7) Uani 1 1 d . . . . .
H22A H -0.4727 0.1724 0.9104 0.044 Uiso 1 1 calc R U . . .
C23 C -0.2812(3) 0.16237(18) 0.92179(11) 0.0357(7) Uani 1 1 d . . . . .
H23A H -0.2699 0.1097 0.9361 0.043 Uiso 1 1 calc R U . . .
C24 C -0.1869(3) 0.22008(16) 0.91120(9) 0.0270(6) Uani 1 1 d . . . . .
C25 C -0.0568(3) 0.21035(17) 0.91349(10) 0.0297(6) Uani 1 1 d . . . . .
H25A H -0.0071 0.2561 0.9040 0.036 Uiso 1 1 calc R U . . .
C31 C -0.3239(3) 0.44032(17) 0.77820(9) 0.0286(6) Uani 1 1 d . . . . .
C32 C -0.3231(3) 0.44900(19) 0.72743(10) 0.0383(7) Uani 1 1 d . . . . .
H32A H -0.3899 0.4680 0.7077 0.046 Uiso 1 1 calc R U . . .
C33 C -0.2061(3) 0.42445(18) 0.71199(10) 0.0367(7) Uani 1 1 d . . . . .
H33A H -0.1767 0.4239 0.6795 0.044 Uiso 1 1 calc R U . . .
C34 C -0.1387(3) 0.40034(18) 0.75348(9) 0.0287(6) Uani 1 1 d . . . . .
C35 C -0.0261(3) 0.35761(17) 0.75929(10) 0.0290(6) Uani 1 1 d . . . . .
H35A H -0.0078 0.3395 0.7913 0.035 Uiso 1 1 calc R U . . .
C41 C -0.3526(3) 0.52770(17) 0.91474(9) 0.0278(6) Uani 1 1 d . . . . .
C42 C -0.3749(3) 0.60434(19) 0.93646(11) 0.0385(7) Uani 1 1 d . . . . .
H42A H -0.4529 0.6247 0.9478 0.046 Uiso 1 1 calc R U . . .
C43 C -0.2617(3) 0.64417(19) 0.93806(11) 0.0361(7) Uani 1 1 d . . . . .
H43A H -0.2468 0.6979 0.9504 0.043 Uiso 1 1 calc R U . . .
C44 C -0.1719(3) 0.59100(18) 0.91805(9) 0.0267(5) Uani 1 1 d . . . . .
C45 C -0.0448(3) 0.60380(18) 0.91095(10) 0.0281(6) Uani 1 1 d . . . . .
H45A H 0.0026 0.5597 0.8977 0.034 Uiso 1 1 calc R U . . .
C51 C 0.1394(3) 0.13604(18) 0.92924(11) 0.0310(6) Uani 1 1 d . . . . .
H51A H 0.1782 0.1877 0.9164 0.037 Uiso 1 1 calc R U . . .
C52 C 0.1808(3) 0.1241(2) 0.98147(10) 0.0378(7) Uani 1 1 d . . . . .
H52A H 0.1387 0.0751 0.9952 0.045 Uiso 1 1 calc R U . . .
H52B H 0.1560 0.1726 1.0009 0.045 Uiso 1 1 calc R U . . .
C53 C 0.3231(3) 0.1126(2) 0.98441(11) 0.0451(8) Uani 1 1 d . . . . .
H53A H 0.3651 0.1638 0.9737 0.054 Uiso 1 1 calc R U . . .
H53B H 0.3475 0.1021 1.0185 0.054 Uiso 1 1 calc R U . . .
C54 C 0.3661(3) 0.0417(2) 0.95308(13) 0.0475(9) Uani 1 1 d . . . . .
H54A H 0.3328 -0.0105 0.9664 0.057 Uiso 1 1 calc R U . . .
H54B H 0.4585 0.0386 0.9538 0.057 Uiso 1 1 calc R U . . .
C55 C 0.3227(3) 0.0512(2) 0.90103(12) 0.0456(8) Uani 1 1 d . . . . .
H55A H 0.3465 0.0015 0.8824 0.055 Uiso 1 1 calc R U . . .
H55B H 0.3655 0.0991 0.8862 0.055 Uiso 1 1 calc R U . . .
C56 C 0.1806(3) 0.0636(2) 0.89767(12) 0.0420(8) Uani 1 1 d . . . . .
H56A H 0.1569 0.0742 0.8636 0.050 Uiso 1 1 calc R U . . .
H56B H 0.1374 0.0129 0.9085 0.050 Uiso 1 1 calc R U . . .
C61 C 0.1607(3) 0.28214(19) 0.73553(10) 0.0320(7) Uani 1 1 d . . . . .
H61A H 0.1483 0.2575 0.7684 0.038 Uiso 1 1 calc R U . . .
C62 C 0.1548(3) 0.21263(19) 0.69848(11) 0.0377(7) Uani 1 1 d . . . . .
H62A H 0.0729 0.1845 0.7008 0.045 Uiso 1 1 calc R U . . .
H62B H 0.1629 0.2357 0.6654 0.045 Uiso 1 1 calc R U . . .
C63 C 0.2592(3) 0.1509(2) 0.70745(14) 0.0464(9) Uani 1 1 d . . . . .
H63A H 0.2564 0.1075 0.6823 0.056 Uiso 1 1 calc R U . . .
H63B H 0.2466 0.1242 0.7394 0.056 Uiso 1 1 calc R U . . .
C64 C 0.3867(3) 0.1929(2) 0.70646(14) 0.0497(9) Uani 1 1 d . . . . .
H64A H 0.4527 0.1521 0.7142 0.060 Uiso 1 1 calc R U . . .
H64B H 0.4031 0.2147 0.6735 0.060 Uiso 1 1 calc R U . . .
C65 C 0.3917(3) 0.2631(2) 0.74297(13) 0.0485(9) Uani 1 1 d . . . . .
H65A H 0.4731 0.2917 0.7401 0.058 Uiso 1 1 calc R U . . .
H65B H 0.3856 0.2402 0.7762 0.058 Uiso 1 1 calc R U . . .
C66 C 0.2865(3) 0.3248(2) 0.73517(12) 0.0402(7) Uani 1 1 d . . . . .
H66A H 0.2889 0.3669 0.7611 0.048 Uiso 1 1 calc R U . . .
H66B H 0.2986 0.3531 0.7037 0.048 Uiso 1 1 calc R U . . .
C71 C 0.1491(3) 0.68570(18) 0.91381(10) 0.0328(7) Uani 1 1 d D . . . .
H71A H 0.1935 0.6317 0.9165 0.039 Uiso 1 1 calc R U . A 1
C72 C 0.1989(10) 0.7438(5) 0.9521(2) 0.0383(18) Uani 0.73(2) 1 d D U P B 1
H72A H 0.1894 0.7181 0.9844 0.046 Uiso 0.73(2) 1 calc R U P B 1
H72B H 0.1492 0.7952 0.9518 0.046 Uiso 0.73(2) 1 calc R U P B 1
C73 C 0.3359(11) 0.7645(11) 0.9437(3) 0.0484(18) Uani 0.73(2) 1 d D U P B 1
H73A H 0.3638 0.8050 0.9682 0.058 Uiso 0.73(2) 1 calc R U P B 1
H73B H 0.3870 0.7141 0.9476 0.058 Uiso 0.73(2) 1 calc R U P B 1
C74 C 0.3565(8) 0.7997(6) 0.8936(3) 0.0534(18) Uani 0.73(2) 1 d D U P B 1
H74A H 0.4469 0.8097 0.8886 0.064 Uiso 0.73(2) 1 calc R U P B 1
H74B H 0.3125 0.8531 0.8909 0.064 Uiso 0.73(2) 1 calc R U P B 1
C75 C 0.3088(7) 0.7416(8) 0.8548(3) 0.057(2) Uani 0.73(2) 1 d D U P B 1
H75A H 0.3585 0.6902 0.8552 0.069 Uiso 0.73(2) 1 calc R U P B 1
H75B H 0.3189 0.7675 0.8225 0.069 Uiso 0.73(2) 1 calc R U P B 1
C76 C 0.1708(7) 0.7212(7) 0.8632(2) 0.0482(19) Uani 0.73(2) 1 d D U P B 1
H76A H 0.1202 0.7719 0.8593 0.058 Uiso 0.73(2) 1 calc R U P B 1
H76B H 0.1427 0.6809 0.8386 0.058 Uiso 0.73(2) 1 calc R U P B 1
C72B C 0.192(3) 0.7580(15) 0.9443(8) 0.045(4) Uani 0.27(2) 1 d D U P B 2
H72C H 0.1705 0.7481 0.9787 0.054 Uiso 0.27(2) 1 calc R U P B 2
H72D H 0.1485 0.8086 0.9336 0.054 Uiso 0.27(2) 1 calc R U P B 2
C73B C 0.333(3) 0.770(3) 0.9396(8) 0.048(3) Uani 0.27(2) 1 d D U P B 2
H73C H 0.3575 0.8215 0.9566 0.058 Uiso 0.27(2) 1 calc R U P B 2
H73D H 0.3768 0.7237 0.9554 0.058 Uiso 0.27(2) 1 calc R U P B 2
C74B C 0.373(2) 0.7755(15) 0.8873(8) 0.051(3) Uani 0.27(2) 1 d D U P B 2
H74C H 0.4651 0.7771 0.8855 0.062 Uiso 0.27(2) 1 calc R U P B 2
H74D H 0.3402 0.8272 0.8730 0.062 Uiso 0.27(2) 1 calc R U P B 2
C75B C 0.3253(17) 0.7033(17) 0.8581(7) 0.050(3) Uani 0.27(2) 1 d D U P B 2
H75C H 0.3645 0.6521 0.8703 0.060 Uiso 0.27(2) 1 calc R U P B 2
H75D H 0.3503 0.7104 0.8238 0.060 Uiso 0.27(2) 1 calc R U P B 2
C76B C 0.1836(19) 0.6950(17) 0.8610(4) 0.049(4) Uani 0.27(2) 1 d D U P B 2
H76C H 0.1429 0.7445 0.8472 0.059 Uiso 0.27(2) 1 calc R U P B 2
H76D H 0.1556 0.6462 0.8424 0.059 Uiso 0.27(2) 1 calc R U P B 2
S1 S 0.14424(6) 0.40372(5) 0.88024(2) 0.02925(15) Uani 1 1 d . . . . .
O1 O 0.00927(17) 0.40984(14) 0.88129(7) 0.0371(5) Uani 1 1 d . . . . .
O2 O 0.2058(2) 0.47631(15) 0.86333(9) 0.0509(6) Uani 1 1 d . . . . .
O3 O 0.1872(2) 0.32632(14) 0.86191(8) 0.0448(5) Uani 1 1 d . . . . .
C5 C 0.1821(3) 0.40024(19) 0.94483(10) 0.0372(7) Uani 1 1 d D . . . .
F1 F 0.3005(10) 0.3751(18) 0.9488(10) 0.051(3) Uani 0.46(7) 1 d D U P C 1
F2 F 0.169(3) 0.4729(9) 0.9656(9) 0.062(4) Uani 0.46(7) 1 d D U P C 1
F3 F 0.110(2) 0.3456(15) 0.9678(12) 0.051(4) Uani 0.46(7) 1 d D U P C 1
F1B F 0.3045(7) 0.3980(19) 0.9542(8) 0.059(3) Uani 0.54(7) 1 d D U P C 2
F2B F 0.135(2) 0.4661(8) 0.9671(6) 0.051(3) Uani 0.54(7) 1 d D U P C 2
F3B F 0.129(2) 0.3347(10) 0.9659(9) 0.044(3) Uani 0.54(7) 1 d D U P C 2
S2 S 0.88176(7) 0.90562(5) 0.92277(3) 0.03205(16) Uani 1 1 d . . . . .
O4 O 0.9026(2) 0.98152(12) 0.94849(8) 0.0398(5) Uani 1 1 d . . . . .
O5 O 0.9327(2) 0.90320(17) 0.87429(8) 0.0514(6) Uani 1 1 d . . . . .
O6 O 0.9015(2) 0.83237(13) 0.95109(9) 0.0431(6) Uani 1 1 d . . . . .
C6 C 0.7137(3) 0.9048(2) 0.91315(12) 0.0459(8) Uani 1 1 d D . . . .
F4 F 0.670(2) 0.9681(8) 0.8874(7) 0.068(3) Uani 0.64(8) 1 d D U P D 1
F5 F 0.6510(16) 0.9044(16) 0.9551(4) 0.058(3) Uani 0.64(8) 1 d D U P D 1
F6 F 0.6826(19) 0.8362(8) 0.8890(8) 0.058(3) Uani 0.64(8) 1 d D U P D 1
F4B F 0.689(4) 0.9616(18) 0.8796(12) 0.073(6) Uani 0.36(8) 1 d D U P D 2
F5B F 0.653(3) 0.926(3) 0.9535(8) 0.068(5) Uani 0.36(8) 1 d D U P D 2
F6B F 0.668(3) 0.8326(10) 0.8980(14) 0.052(4) Uani 0.36(8) 1 d D U P D 2
O100 O 0.9003(9) 0.1793(5) 0.7719(5) 0.072(2) Uani 0.63(2) 1 d D U P E 1
C101 C 0.9398(9) 0.0986(7) 0.7835(5) 0.077(3) Uani 0.63(2) 1 d D U P E 1
H10A H 0.9413 0.0901 0.8190 0.093 Uiso 0.63(2) 1 calc R U P E 1
H10B H 1.0242 0.0875 0.7702 0.093 Uiso 0.63(2) 1 calc R U P E 1
C102 C 0.8484(12) 0.0466(6) 0.7611(5) 0.078(3) Uani 0.63(2) 1 d D U P E 1
H10C H 0.8356 -0.0040 0.7805 0.093 Uiso 0.63(2) 1 calc R U P E 1
H10D H 0.8758 0.0305 0.7282 0.093 Uiso 0.63(2) 1 calc R U P E 1
C103 C 0.7293(8) 0.0959(6) 0.7586(4) 0.063(2) Uani 0.63(2) 1 d D U P E 1
H10E H 0.6990 0.1006 0.7249 0.075 Uiso 0.63(2) 1 calc R U P E 1
H10F H 0.6630 0.0707 0.7788 0.075 Uiso 0.63(2) 1 calc R U P E 1
C104 C 0.7670(9) 0.1785(6) 0.7782(8) 0.059(2) Uani 0.63(2) 1 d D U P E 1
H10H H 0.7270 0.2237 0.7598 0.071 Uiso 0.63(2) 1 calc R U P E 1
H10G H 0.7444 0.1838 0.8129 0.071 Uiso 0.63(2) 1 calc R U P E 1
O200 O 0.9121(14) 0.1699(9) 0.7891(7) 0.065(3) Uani 0.37(2) 1 d D U P E 2
C201 C 0.9238(16) 0.0843(11) 0.7935(9) 0.072(3) Uani 0.37(2) 1 d D U P E 2
H20A H 0.9380 0.0694 0.8279 0.086 Uiso 0.37(2) 1 calc R U P E 2
H20B H 0.9963 0.0649 0.7743 0.086 Uiso 0.37(2) 1 calc R U P E 2
C202 C 0.8118(19) 0.0460(9) 0.7763(8) 0.077(3) Uani 0.37(2) 1 d D U P E 2
H20F H 0.7871 0.0002 0.7980 0.093 Uiso 0.37(2) 1 calc R U P E 2
H20G H 0.8244 0.0238 0.7433 0.093 Uiso 0.37(2) 1 calc R U P E 2
C203 C 0.7142(14) 0.1114(11) 0.7761(9) 0.072(3) Uani 0.37(2) 1 d D U P E 2
H20D H 0.6590 0.1065 0.8047 0.086 Uiso 0.37(2) 1 calc R U P E 2
H20E H 0.6625 0.1081 0.7464 0.086 Uiso 0.37(2) 1 calc R U P E 2
C204 C 0.7863(17) 0.1903(9) 0.7774(15) 0.058(3) Uani 0.37(2) 1 d D U P E 2
H20C H 0.7824 0.2181 0.7455 0.069 Uiso 0.37(2) 1 calc R U P E 2
H20H H 0.7511 0.2277 0.8022 0.069 Uiso 0.37(2) 1 calc R U P E 2

loop_
_atom_site_aniso_label
_atom_site_aniso_U_11
_atom_site_aniso_U_22
_atom_site_aniso_U_33
_atom_site_aniso_U_23
_atom_site_aniso_U_13
_atom_site_aniso_U_12
Fe1 0.02190(18) 0.02081(16) 0.02385(17) -0.00081(16) -0.00078(14) -0.00190(17)
N1 0.0254(11) 0.0263(12) 0.0253(11) -0.0015(10) -0.0014(9) -0.0032(10)
N2 0.0267(12) 0.0228(12) 0.0278(12) -0.0017(10) 0.0005(9) -0.0037(10)
N3 0.0277(12) 0.0256(11) 0.0257(10) -0.0007(10) 0.0013(8) -0.0004(11)
N4 0.0255(12) 0.0206(11) 0.0260(11) -0.0011(9) 0.0003(9) -0.0014(9)
N5 0.0301(15) 0.0252(12) 0.0424(15) 0.0065(11) -0.0006(11) -0.0038(11)
N6 0.0362(15) 0.0325(14) 0.0287(13) -0.0018(11) 0.0026(11) 0.0018(11)
N7 0.0305(14) 0.0234(12) 0.0395(14) -0.0060(11) 0.0005(11) -0.0013(11)
C2 0.0249(15) 0.0315(15) 0.0348(16) -0.0016(12) -0.0014(12) -0.0082(12)
C3 0.0258(15) 0.0327(15) 0.0297(14) 0.0022(12) -0.0040(12) 0.0006(12)
C4 0.0233(15) 0.0330(15) 0.0318(14) -0.0020(12) 0.0045(11) -0.0003(12)
C21 0.0265(15) 0.0270(14) 0.0295(14) -0.0031(11) 0.0023(11) -0.0040(12)
C22 0.0312(17) 0.0307(16) 0.0482(18) 0.0030(14) 0.0055(14) -0.0093(13)
C23 0.0421(19) 0.0244(15) 0.0405(17) 0.0049(12) 0.0039(14) -0.0059(13)
C24 0.0315(15) 0.0222(13) 0.0274(13) 0.0002(11) 0.0010(12) -0.0028(13)
C25 0.0352(17) 0.0227(14) 0.0312(15) 0.0030(12) -0.0031(12) -0.0051(12)
C31 0.0285(15) 0.0292(13) 0.0283(13) 0.0001(11) -0.0034(12) -0.0002(12)
C32 0.0428(19) 0.0439(17) 0.0283(14) 0.0029(13) -0.0056(14) 0.0059(15)
C33 0.0452(18) 0.0399(18) 0.0251(13) -0.0004(12) 0.0025(12) 0.0022(14)
C34 0.0349(15) 0.0260(14) 0.0254(12) -0.0016(12) 0.0023(11) -0.0019(13)
C35 0.0335(16) 0.0263(14) 0.0273(15) -0.0042(11) 0.0032(12) -0.0042(12)
C41 0.0271(15) 0.0302(15) 0.0262(14) -0.0005(12) 0.0021(11) 0.0017(12)
C42 0.0322(16) 0.0357(18) 0.0476(17) -0.0091(15) 0.0079(13) 0.0054(14)
C43 0.0415(18) 0.0271(15) 0.0397(17) -0.0116(13) 0.0051(14) -0.0001(13)
C44 0.0309(14) 0.0237(12) 0.0256(12) -0.0021(12) -0.0014(10) -0.0022(13)
C45 0.0322(16) 0.0237(14) 0.0285(13) 0.0001(12) -0.0023(11) 0.0004(12)
C51 0.0268(15) 0.0299(15) 0.0361(16) 0.0040(12) -0.0010(12) -0.0050(12)
C52 0.0400(18) 0.0435(17) 0.0297(15) 0.0003(12) 0.0026(14) 0.0037(15)
C53 0.0395(19) 0.062(2) 0.0335(16) 0.0019(14) -0.0059(14) 0.0016(17)
C54 0.0320(18) 0.050(2) 0.061(2) 0.0037(17) -0.0010(16) 0.0066(16)
C55 0.0306(18) 0.054(2) 0.0520(19) -0.0186(16) 0.0048(15) -0.0032(16)
C56 0.0319(17) 0.0500(19) 0.0440(17) -0.0151(14) 0.0025(14) -0.0054(15)
C61 0.0311(17) 0.0342(15) 0.0305(14) -0.0031(12) -0.0015(12) 0.0056(13)
C62 0.0318(17) 0.0379(17) 0.0433(17) -0.0111(14) -0.0047(13) 0.0037(13)
C63 0.045(2) 0.0400(19) 0.055(2) -0.0155(16) -0.0106(16) 0.0100(16)
C64 0.0349(19) 0.057(2) 0.057(2) -0.0180(18) -0.0065(16) 0.0088(17)
C65 0.0358(19) 0.055(2) 0.055(2) -0.0151(17) -0.0098(16) -0.0006(16)
C66 0.0382(19) 0.0393(17) 0.0430(18) -0.0119(14) -0.0016(14) -0.0017(14)
C71 0.0253(15) 0.0267(15) 0.0464(18) -0.0051(13) -0.0054(13) -0.0012(12)
C72 0.039(3) 0.039(3) 0.037(3) 0.001(2) -0.007(3) -0.010(3)
C73 0.035(3) 0.051(4) 0.059(3) -0.005(3) -0.014(3) -0.006(3)
C74 0.032(3) 0.064(4) 0.064(4) -0.009(3) 0.004(3) -0.015(3)
C75 0.040(3) 0.079(5) 0.053(3) -0.012(3) 0.012(3) -0.012(4)
C76 0.029(3) 0.078(5) 0.038(3) -0.012(3) 0.000(2) -0.008(3)
C72B 0.039(6) 0.051(7) 0.045(7) -0.010(6) -0.007(6) -0.010(7)
C73B 0.035(6) 0.053(6) 0.057(6) -0.007(6) -0.014(6) -0.009(6)
C74B 0.034(5) 0.063(7) 0.058(6) -0.004(6) 0.004(5) -0.014(6)
C75B 0.030(5) 0.074(7) 0.046(5) -0.012(6) 0.003(4) -0.014(6)
C76B 0.033(6) 0.082(9) 0.033(6) -0.016(6) 0.001(5) -0.012(7)
S1 0.0249(3) 0.0308(3) 0.0320(3) 0.0007(3) -0.0001(3) -0.0020(3)
O1 0.0269(10) 0.0366(11) 0.0478(12) -0.0056(10) -0.0077(8) 0.0008(10)
O2 0.0507(15) 0.0487(14) 0.0534(14) 0.0158(12) -0.0017(13) -0.0194(12)
O3 0.0485(14) 0.0457(13) 0.0402(12) -0.0055(10) 0.0061(12) 0.0125(11)
C5 0.0302(16) 0.0445(17) 0.0370(15) -0.0029(14) -0.0018(12) -0.0043(16)
F1 0.029(4) 0.072(8) 0.051(6) 0.005(5) -0.014(3) -0.005(3)
F2 0.068(8) 0.054(4) 0.065(6) -0.024(4) -0.019(6) -0.015(5)
F3 0.049(6) 0.068(7) 0.037(5) 0.006(6) 0.007(4) -0.013(6)
F1B 0.037(3) 0.091(8) 0.049(4) 0.000(6) -0.015(2) -0.018(3)
F2B 0.066(7) 0.047(4) 0.040(4) -0.020(3) 0.001(4) -0.009(3)
F3B 0.055(6) 0.046(4) 0.031(4) 0.006(3) 0.003(4) -0.007(4)
S2 0.0324(4) 0.0260(3) 0.0377(4) -0.0031(3) 0.0052(3) -0.0018(3)
O4 0.0473(14) 0.0250(11) 0.0472(13) -0.0025(9) 0.0035(11) -0.0071(10)
O5 0.0502(14) 0.0628(15) 0.0412(12) -0.0087(13) 0.0119(10) -0.0103(14)
O6 0.0473(14) 0.0255(11) 0.0566(15) 0.0009(10) 0.0033(12) 0.0040(10)
C6 0.0391(18) 0.0390(17) 0.060(2) -0.0102(19) 0.0022(15) 0.0013(17)
F4 0.051(5) 0.055(4) 0.098(6) 0.003(4) -0.016(4) 0.018(3)
F5 0.037(3) 0.059(6) 0.077(4) -0.021(3) 0.019(3) 0.000(4)
F6 0.040(4) 0.069(5) 0.067(5) -0.019(3) 0.006(3) -0.013(3)
F4B 0.074(13) 0.072(8) 0.073(8) 0.000(6) -0.025(8) 0.024(7)
F5B 0.053(7) 0.065(11) 0.085(8) -0.028(6) 0.019(6) 0.010(8)
F6B 0.036(7) 0.040(6) 0.079(10) -0.025(5) 0.003(7) -0.009(4)
O100 0.066(4) 0.047(3) 0.103(5) 0.016(3) 0.004(4) -0.010(3)
C101 0.068(4) 0.051(4) 0.112(6) 0.024(4) 0.006(4) -0.006(4)
C102 0.091(6) 0.049(4) 0.093(6) -0.011(4) -0.015(4) 0.014(4)
C103 0.065(4) 0.049(4) 0.075(5) -0.005(4) -0.006(3) -0.004(3)
C104 0.065(4) 0.046(4) 0.066(4) -0.008(4) 0.001(5) 0.009(4)
O200 0.064(5) 0.051(5) 0.081(6) 0.008(5) 0.000(5) -0.012(4)
C201 0.075(6) 0.052(6) 0.089(7) 0.011(5) -0.008(5) 0.007(5)
C202 0.081(6) 0.047(5) 0.103(7) 0.013(5) 0.002(6) -0.002(5)
C203 0.068(5) 0.053(6) 0.094(7) -0.009(6) -0.001(6) -0.003(5)
C204 0.065(6) 0.041(5) 0.068(5) -0.005(5) 0.001(6) -0.008(5)

loop_
_atom_type_symbol
_atom_type_description
_atom_type_scat_dispersion_real
_atom_type_scat_dispersion_imag
_atom_type_scat_source
C C 0.0033 0.0016 'International Tables Vol C Tables 4.2.6.8 and 6.1.1.4'
H H 0.0000 0.0000 'International Tables Vol C Tables 4.2.6.8 and 6.1.1.4'
N N 0.0061 0.0033 'International Tables Vol C Tables 4.2.6.8 and 6.1.1.4'
O O 0.0106 0.0060 'International Tables Vol C Tables 4.2.6.8 and 6.1.1.4'
F F 0.0171 0.0103 'International Tables Vol C Tables 4.2.6.8 and 6.1.1.4'
S S 0.1246 0.1234 'International Tables Vol C Tables 4.2.6.8 and 6.1.1.4'
Fe Fe 0.3463 0.8444 'International Tables Vol C Tables 4.2.6.8 and 6.1.1.4'

loop_
_exptl_crystal_face_index_h
_exptl_crystal_face_index_k
_exptl_crystal_face_index_l
_exptl_crystal_face_perp_dist
0.00 1.00 0.00 0.0490
0.00 -1.00 0.00 0.0710
-3.00 0.00 -4.00 0.1120
0.00 0.00 1.00 0.1040
1.00 0.00 -1.00 0.1280
0.00 1.00 -2.00 0.1720
0.00 -2.00 -3.00 0.1680

loop_
_geom_angle_atom_site_label_1
_geom_angle_atom_site_label_2
_geom_angle_atom_site_label_3
_geom_angle
N3 Fe1 N2 107.02(9)
N3 Fe1 N4 114.01(9)
N2 Fe1 N4 126.58(9)
N3 Fe1 O1 106.54(8)
N2 Fe1 O1 103.05(9)
N4 Fe1 O1 96.66(9)
N3 Fe1 N1 77.08(8)
N2 Fe1 N1 79.83(9)
N4 Fe1 N1 77.66(9)
O1 Fe1 N1 174.22(8)
C4 N1 C3 112.6(2)
C4 N1 C2 112.2(2)
C3 N1 C2 112.4(2)
C4 N1 Fe1 105.53(15)
C3 N1 Fe1 106.96(16)
C2 N1 Fe1 106.66(16)
C21 N2 C24 106.0(2)
C21 N2 Fe1 114.25(19)
C24 N2 Fe1 139.5(2)
C31 N3 C34 106.5(2)
C31 N3 Fe1 116.76(18)
C34 N3 Fe1 136.43(18)
C41 N4 C44 105.3(2)
C41 N4 Fe1 114.75(18)
C44 N4 Fe1 139.77(19)
C25 N5 C51 124.7(3)
C25 N5 H5 120(2)
C51 N5 H5 115(2)
C35 N6 C61 122.6(3)
C35 N6 H6 115(2)
C61 N6 H6 122(2)
C45 N7 C71 124.6(3)
C45 N7 H7 117(2)
C71 N7 H7 118(2)
N1 C2 C21 110.8(2)
N1 C2 H2A 109.5
C21 C2 H2A 109.5
N1 C2 H2B 109.5
C21 C2 H2B 109.5
H2A C2 H2B 108.1
N1 C3 C31 109.5(2)
N1 C3 H3A 109.8
C31 C3 H3A 109.8
N1 C3 H3B 109.8
C31 C3 H3B 109.8
H3A C3 H3B 108.2
N1 C4 C41 108.8(2)
N1 C4 H4A 109.9
C41 C4 H4A 109.9
N1 C4 H4B 109.9
C41 C4 H4B 109.9
H4A C4 H4B 108.3
N2 C21 C22 110.6(3)
N2 C21 C2 120.2(3)
C22 C21 C2 128.5(3)
C23 C22 C21 107.0(3)
C23 C22 H22A 126.5
C21 C22 H22A 126.5
C22 C23 C24 106.9(3)
C22 C23 H23A 126.5
C24 C23 H23A 126.5
N2 C24 C25 121.3(3)
N2 C24 C23 109.3(3)
C25 C24 C23 128.8(3)
N5 C25 C24 126.0(3)
N5 C25 H25A 117.0
C24 C25 H25A 117.0
N3 C31 C32 111.0(3)
N3 C31 C3 118.9(2)
C32 C31 C3 130.1(3)
C33 C32 C31 106.5(3)
C33 C32 H32A 126.7
C31 C32 H32A 126.7
C32 C33 C34 107.1(2)
C32 C33 H33A 126.5
C34 C33 H33A 126.5
N3 C34 C35 118.0(2)
N3 C34 C33 108.9(2)
C35 C34 C33 132.2(3)
N6 C35 C34 128.2(3)
N6 C35 H35A 115.9
C34 C35 H35A 115.9
N4 C41 C42 111.9(3)
N4 C41 C4 119.8(2)
C42 C41 C4 128.3(3)
C43 C42 C41 106.3(3)
C43 C42 H42A 126.8
C41 C42 H42A 126.8
C42 C43 C44 107.5(3)
C42 C43 H43A 126.2
C44 C43 H43A 126.2
C45 C44 C43 129.2(3)
C45 C44 N4 121.8(3)
C43 C44 N4 108.9(2)
N7 C45 C44 124.8(3)
N7 C45 H45A 117.6
C44 C45 H45A 117.6
N5 C51 C52 109.5(2)
N5 C51 C56 109.8(2)
C52 C51 C56 111.0(3)
N5 C51 H51A 108.8
C52 C51 H51A 108.8
C56 C51 H51A 108.8
C51 C52 C53 110.7(2)
C51 C52 H52A 109.5
C53 C52 H52A 109.5
C51 C52 H52B 109.5
C53 C52 H52B 109.5
H52A C52 H52B 108.1
C54 C53 C52 111.3(3)
C54 C53 H53A 109.4
C52 C53 H53A 109.4
C54 C53 H53B 109.4
C52 C53 H53B 109.4
H53A C53 H53B 108.0
C53 C54 C55 111.8(3)
C53 C54 H54A 109.3
C55 C54 H54A 109.3
C53 C54 H54B 109.3
C55 C54 H54B 109.3
H54A C54 H54B 107.9
C54 C55 C56 111.9(3)
C54 C55 H55A 109.2
C56 C55 H55A 109.2
C54 C55 H55B 109.2
C56 C55 H55B 109.2
H55A C55 H55B 107.9
C51 C56 C55 110.6(3)
C51 C56 H56A 109.5
C55 C56 H56A 109.5
C51 C56 H56B 109.5
C55 C56 H56B 109.5
H56A C56 H56B 108.1
N6 C61 C66 112.4(2)
N6 C61 C62 108.9(2)
C66 C61 C62 111.8(3)
N6 C61 H61A 107.9
C66 C61 H61A 107.9
C62 C61 H61A 107.9
C63 C62 C61 110.4(3)
C63 C62 H62A 109.6
C61 C62 H62A 109.6
C63 C62 H62B 109.6
C61 C62 H62B 109.6
H62A C62 H62B 108.1
C62 C63 C64 111.0(3)
C62 C63 H63A 109.4
C64 C63 H63A 109.4
C62 C63 H63B 109.4
C64 C63 H63B 109.4
H63A C63 H63B 108.0
C65 C64 C63 110.7(3)
C65 C64 H64A 109.5
C63 C64 H64A 109.5
C65 C64 H64B 109.5
C63 C64 H64B 109.5
H64A C64 H64B 108.1
C64 C65 C66 112.0(3)
C64 C65 H65A 109.2
C66 C65 H65A 109.2
C64 C65 H65B 109.2
C66 C65 H65B 109.2
H65A C65 H65B 107.9
C61 C66 C65 110.8(3)
C61 C66 H66A 109.5
C65 C66 H66A 109.5
C61 C66 H66B 109.5
C65 C66 H66B 109.5
H66A C66 H66B 108.1
N7 C71 C76B 112.8(8)
N7 C71 C72 109.9(5)
N7 C71 C72B 109.5(12)
C76B C71 C72B 112.5(12)
N7 C71 C76 109.3(4)
C72 C71 C76 110.4(4)
N7 C71 H71A 109.1
C72 C71 H71A 109.1
C76 C71 H71A 109.1
C71 C72 C73 111.7(7)
C71 C72 H72A 109.3
C73 C72 H72A 109.3
C71 C72 H72B 109.3
C73 C72 H72B 109.3
H72A C72 H72B 107.9
C74 C73 C72 111.3(6)
C74 C73 H73A 109.4
C72 C73 H73A 109.4
C74 C73 H73B 109.4
C72 C73 H73B 109.4
H73A C73 H73B 108.0
C73 C74 C75 111.3(6)
C73 C74 H74A 109.4
C75 C74 H74A 109.4
C73 C74 H74B 109.4
C75 C74 H74B 109.4
H74A C74 H74B 108.0
C74 C75 C76 110.5(5)
C74 C75 H75A 109.5
C76 C75 H75A 109.5
C74 C75 H75B 109.5
C76 C75 H75B 109.5
H75A C75 H75B 108.1
C71 C76 C75 111.6(5)
C71 C76 H76A 109.3
C75 C76 H76A 109.3
C71 C76 H76B 109.3
C75 C76 H76B 109.3
H76A C76 H76B 108.0
C71 C72B C73B 111(2)
C71 C72B H72C 109.5
C73B C72B H72C 109.5
C71 C72B H72D 109.5
C73B C72B H72D 109.5
H72C C72B H72D 108.1
C74B C73B C72B 111.5(15)
C74B C73B H73C 109.3
C72B C73B H73C 109.3
C74B C73B H73D 109.3
C72B C73B H73D 109.3
H73C C73B H73D 108.0
C73B C74B C75B 111.9(15)
C73B C74B H74C 109.2
C75B C74B H74C 109.2
C73B C74B H74D 109.2
C75B C74B H74D 109.2
H74C C74B H74D 107.9
C74B C75B C76B 112.0(13)
C74B C75B H75C 109.2
C76B C75B H75C 109.2
C74B C75B H75D 109.2
C76B C75B H75D 109.2
H75C C75B H75D 107.9
C71 C76B C75B 107.6(12)
C71 C76B H76C 110.2
C75B C76B H76C 110.2
C71 C76B H76D 110.2
C75B C76B H76D 110.2
H76C C76B H76D 108.5
O2 S1 O3 117.46(15)
O2 S1 O1 114.17(15)
O3 S1 O1 112.83(15)
O2 S1 C5 104.00(14)
O3 S1 C5 104.26(14)
O1 S1 C5 101.76(12)
S1 O1 Fe1 168.24(14)
F2 C5 F3 109.2(12)
F2 C5 F1 109.6(9)
F3 C5 F1 107.6(11)
F2B C5 F1B 107.7(8)
F2B C5 F3B 106.1(9)
F1B C5 F3B 107.9(10)
F2 C5 S1 111.9(11)
F3 C5 S1 110.8(16)
F2B C5 S1 109.9(9)
F1 C5 S1 107.5(12)
F1B C5 S1 114.0(10)
F3B C5 S1 110.7(13)
O6 S2 O4 114.65(13)
O6 S2 O5 115.17(15)
O4 S2 O5 114.92(14)
O6 S2 C6 102.58(15)
O4 S2 C6 103.41(15)
O5 S2 C6 103.74(14)
F4B C6 F6B 108.5(13)
F4B C6 F5B 107.7(13)
F6B C6 F5B 107.9(12)
F4 C6 F5 106.7(8)
F4 C6 F6 106.7(8)
F5 C6 F6 107.6(7)
F4B C6 S2 107.1(19)
F6B C6 S2 114.3(16)
F5B C6 S2 111.2(17)
F4 C6 S2 114.9(10)
F5 C6 S2 111.7(8)
F6 C6 S2 108.9(9)
C101 O100 C104 105.1(7)
O100 C101 C102 104.2(7)
O100 C101 H10A 110.9
C102 C101 H10A 110.9
O100 C101 H10B 110.9
C102 C101 H10B 110.9
H10A C101 H10B 108.9
C101 C102 C103 106.4(6)
C101 C102 H10C 110.4
C103 C102 H10C 110.4
C101 C102 H10D 110.4
C103 C102 H10D 110.4
H10C C102 H10D 108.6
C104 C103 C102 103.4(6)
C104 C103 H10E 111.1
C102 C103 H10E 111.1
C104 C103 H10F 111.1
C102 C103 H10F 111.1
H10E C103 H10F 109.0
O100 C104 C103 103.3(8)
O100 C104 H10H 111.1
C103 C104 H10H 111.1
O100 C104 H10G 111.1
C103 C104 H10G 111.1
H10H C104 H10G 109.1
C201 O200 C204 109.6(9)
O200 C201 C202 109.2(9)
O200 C201 H20A 109.8
C202 C201 H20A 109.8
O200 C201 H20B 109.8
C202 C201 H20B 109.8
H20A C201 H20B 108.3
C201 C202 C203 106.2(9)
C201 C202 H20F 110.5
C203 C202 H20F 110.5
C201 C202 H20G 110.5
C203 C202 H20G 110.5
H20F C202 H20G 108.7
C202 C203 C204 104.4(9)
C202 C203 H20D 110.9
C204 C203 H20D 110.9
C202 C203 H20E 110.9
C204 C203 H20E 110.9
H20D C203 H20E 108.9
O200 C204 C203 107.2(10)
O200 C204 H20C 110.3
C203 C204 H20C 110.3
O200 C204 H20H 110.3
C203 C204 H20H 110.3
H20C C204 H20H 108.5

loop_
_geom_bond_atom_site_label_1
_geom_bond_atom_site_label_2
_geom_bond_distance
Fe1 N3 2.060(2)
Fe1 N2 2.076(2)
Fe1 N4 2.081(2)
Fe1 O1 2.1603(19)
Fe1 N1 2.268(2)
N1 C4 1.475(3)
N1 C3 1.476(3)
N1 C2 1.479(3)
N2 C21 1.351(4)
N2 C24 1.391(4)
N3 C31 1.341(4)
N3 C34 1.397(3)
N4 C41 1.344(4)
N4 C44 1.411(4)
N5 C25 1.298(4)
N5 C51 1.476(4)
N5 H5 0.85(4)
N6 C35 1.299(4)
N6 C61 1.473(4)
N6 H6 0.93(4)
N7 C45 1.315(4)
N7 C71 1.467(4)
N7 H7 0.89(4)
C2 C21 1.493(4)
C2 H2A 0.9900
C2 H2B 0.9900
C3 C31 1.510(4)
C3 H3A 0.9900
C3 H3B 0.9900
C4 C41 1.499(4)
C4 H4A 0.9900
C4 H4B 0.9900
C21 C22 1.406(4)
C22 C23 1.369(4)
C22 H22A 0.9500
C23 C24 1.407(4)
C23 H23A 0.9500
C24 C25 1.402(4)
C25 H25A 0.9500
C31 C32 1.408(4)
C32 C33 1.380(4)
C32 H32A 0.9500
C33 C34 1.409(4)
C33 H33A 0.9500
C34 C35 1.399(4)
C35 H35A 0.9500
C41 C42 1.401(4)
C42 C43 1.374(4)
C42 H42A 0.9500
C43 C44 1.404(4)
C43 H43A 0.9500
C44 C45 1.389(4)
C45 H45A 0.9500
C51 C52 1.520(4)
C51 C56 1.528(4)
C51 H51A 1.0000
C52 C53 1.535(5)
C52 H52A 0.9900
C52 H52B 0.9900
C53 C54 1.511(5)
C53 H53A 0.9900
C53 H53B 0.9900
C54 C55 1.517(5)
C54 H54A 0.9900
C54 H54B 0.9900
C55 C56 1.536(5)
C55 H55A 0.9900
C55 H55B 0.9900
C56 H56A 0.9900
C56 H56B 0.9900
C61 C66 1.514(4)
C61 C62 1.524(4)
C61 H61A 1.0000
C62 C63 1.521(4)
C62 H62A 0.9900
C62 H62B 0.9900
C63 C64 1.525(5)
C63 H63A 0.9900
C63 H63B 0.9900
C64 C65 1.522(5)
C64 H64A 0.9900
C64 H64B 0.9900
C65 C66 1.522(5)
C65 H65A 0.9900
C65 H65B 0.9900
C66 H66A 0.9900
C66 H66B 0.9900
C71 C76B 1.511(10)
C71 C72 1.513(6)
C71 C72B 1.516(10)
C71 C76 1.527(6)
C71 H71A 1.0000
C72 C73 1.521(7)
C72 H72A 0.9900
C72 H72B 0.9900
C73 C74 1.509(8)
C73 H73A 0.9900
C73 H73B 0.9900
C74 C75 1.516(7)
C74 H74A 0.9900
C74 H74B 0.9900
C75 C76 1.530(7)
C75 H75A 0.9900
C75 H75B 0.9900
C76 H76A 0.9900
C76 H76B 0.9900
C72B C73B 1.524(12)
C72B H72C 0.9900
C72B H72D 0.9900
C73B C74B 1.508(12)
C73B H73C 0.9900
C73B H73D 0.9900
C74B C75B 1.508(12)
C74B H74C 0.9900
C74B H74D 0.9900
C75B C76B 1.523(12)
C75B H75C 0.9900
C75B H75D 0.9900
C76B H76C 0.9900
C76B H76D 0.9900
S1 O2 1.428(2)
S1 O3 1.430(2)
S1 O1 1.447(2)
S1 C5 1.828(3)
C5 F2 1.319(8)
C5 F3 1.332(8)
C5 F2B 1.333(7)
C5 F1 1.334(8)
C5 F1B 1.334(7)
C5 F3B 1.337(7)
S2 O6 1.438(2)
S2 O4 1.439(2)
S2 O5 1.445(2)
S2 C6 1.817(3)
C6 F4B 1.333(9)
C6 F6B 1.334(9)
C6 F5B 1.335(9)
C6 F4 1.335(7)
C6 F5 1.338(6)
C6 F6 1.339(7)
O100 C101 1.414(8)
O100 C104 1.436(9)
C101 C102 1.431(9)
C101 H10A 0.9900
C101 H10B 0.9900
C102 C103 1.506(9)
C102 H10C 0.9900
C102 H10D 0.9900
C103 C104 1.501(10)
C103 H10E 0.9900
C103 H10F 0.9900
C104 H10H 0.9900
C104 H10G 0.9900
O200 C201 1.400(11)
O200 C204 1.422(11)
C201 C202 1.430(12)
C201 H20A 0.9900
C201 H20B 0.9900
C202 C203 1.490(12)
C202 H20F 0.9900
C202 H20G 0.9900
C203 C204 1.495(12)
C203 H20D 0.9900
C203 H20E 0.9900
C204 H20C 0.9900
C204 H20H 0.9900

loop_
_geom_hbond_atom_site_label_D
_geom_hbond_atom_site_label_H
_geom_hbond_atom_site_label_A
_geom_hbond_distance_DH
_geom_hbond_distance_HA
_geom_hbond_distance_DA
_geom_hbond_angle_DHA
_geom_hbond_site_symmetry_A
N5 H5 O4 0.85(4) 2.07(4) 2.910(3) 167(3) 1_445
N6 H6 O5 0.93(4) 2.07(4) 2.968(3) 161(3) 3_646
N7 H7 O6 0.89(4) 2.12(4) 2.980(3) 162(3) 1_455
